data_7220782
loop_
_publ_author_name
'Zhang, Jun'
'Lin, Xiuping'
'Li, Liangchun'
'Zhong, Baliang'
'liao, xiaojian'
'Liu, Yonghong'
'xu, shihai'

_publ_section_title
;
 Gliomasolides A-E, Unusual Macrolides from a Sponge-Derived Fungus
 Gliomastix sp. ZSDS1-F7-2
;
_journal_name_full 'RSC Adv.'
_journal_paper_doi 10.1039/C5RA08559D
_journal_year 2015
_chemical_absolute_configuration ad
_chemical_formula_moiety 'C18 H32 O6, C5 H5 N'
_chemical_formula_sum 'C23 H37 N O6'
_chemical_formula_weight 423.54
_chemical_name_systematic 'gliomasolide C'
_space_group_IT_number 5
_space_group_name_Hall 'C 2y'
_symmetry_cell_setting monoclinic
_symmetry_space_group_name_Hall 'C 2y'
_symmetry_space_group_name_H-M 'C 1 2 1'
_atom_sites_solution_hydrogens geom
_atom_sites_solution_primary direct
_atom_sites_solution_secondary difmap
_audit_creation_date 2014-12-17
_audit_creation_method
;
Olex2 1.2
(compiled 2014.11.28 svn.r3106 for OlexSys, GUI svn.r4959)
;
_audit_update_record
;
2015-03-31 deposited with the CCDC.
2015-06-09 downloaded from the CCDC.
;
_cell_angle_alpha 90.00
_cell_angle_beta 91.282(3)
_cell_angle_gamma 90.00
_cell_formula_units_Z 4
_cell_length_a 26.5127(8)
_cell_length_b 5.33762(15)
_cell_length_c 16.6627(5)
_cell_measurement_reflns_used 2769
_cell_measurement_temperature 99.9(5)
_cell_measurement_theta_max 75.4040
_cell_measurement_theta_min 5.3190
_cell_volume 2357.43(12)
_computing_cell_refinement
;
CrysAlisPro, Agilent Technologies,
Version 1.171.37.35 (release 13-08-2014 CrysAlis171 .NET)
(compiled Aug 13 2014,18:06:01)
;
_computing_data_collection
;
CrysAlisPro, Agilent Technologies,
Version 1.171.37.35 (release 13-08-2014 CrysAlis171 .NET)
(compiled Aug 13 2014,18:06:01)
;
_computing_data_reduction
;
CrysAlisPro, Agilent Technologies,
Version 1.171.37.35 (release 13-08-2014 CrysAlis171 .NET)
(compiled Aug 13 2014,18:06:01)
;
_computing_molecular_graphics 'Olex2 (Dolomanov et al., 2009)'
_computing_publication_material 'Olex2 (Dolomanov et al., 2009)'
_computing_structure_refinement 'XL (Sheldrick, 2008)'
_computing_structure_solution 'SIR2004 (Burla et al., 2007)'
_diffrn_ambient_environment N~2~
_diffrn_ambient_temperature 99.9(5)
_diffrn_detector 'CCD plate'
_diffrn_detector_area_resol_mean 10.3587
_diffrn_detector_type Atlas
_diffrn_measured_fraction_theta_full 0.995
_diffrn_measured_fraction_theta_max 0.995
_diffrn_measurement_details
;
  1 omega  -49.00   29.00   1.0000    6.0000
omega____ theta____ kappa____ phi______ frames
    -      -41.7522   37.0000  120.0000 78

  2 omega  -82.00   34.00   1.0000    6.0000
omega____ theta____ kappa____ phi______ frames
    -      -41.7522   19.0000   30.0000 116

  3 omega   70.00  115.00   1.0000    6.0000
omega____ theta____ kappa____ phi______ frames
    -       41.7522   37.0000 -150.0000 45

  4 omega   86.00  173.00   1.0000   12.0000
omega____ theta____ kappa____ phi______ frames
    -      110.7633   45.0000 -180.0000 87

  5 omega   85.00  158.00   1.0000   12.0000
omega____ theta____ kappa____ phi______ frames
    -      110.7633   45.0000 -120.0000 73

  6 omega   48.00  108.00   1.0000   12.0000
omega____ theta____ kappa____ phi______ frames
    -      110.7633  -94.0000 -150.0000 60

  7 omega   34.00   76.00   1.0000    6.0000
omega____ theta____ kappa____ phi______ frames
    -       41.7522 -125.0000 -150.0000 42

  8 omega   32.00  108.00   1.0000   12.0000
omega____ theta____ kappa____ phi______ frames
    -      110.7633  -94.0000  -30.0000 76

  9 omega   47.00   91.00   1.0000    6.0000
omega____ theta____ kappa____ phi______ frames
    -       41.7522 -125.0000    0.0000 44

 10 omega   34.00   88.00   1.0000   12.0000
omega____ theta____ kappa____ phi______ frames
    -      110.7633  -30.0000   30.0000 54

 11 omega   51.00  106.00   1.0000   12.0000
omega____ theta____ kappa____ phi______ frames
    -      110.7633  -94.0000  120.0000 55

 12 omega   34.00   71.00   1.0000   12.0000
omega____ theta____ kappa____ phi______ frames
    -      110.7633  -30.0000  150.0000 37

 13 omega   36.00   87.00   1.0000   12.0000
omega____ theta____ kappa____ phi______ frames
    -      110.7633  -30.0000   90.0000 51

 14 omega   29.00   98.00   1.0000   12.0000
omega____ theta____ kappa____ phi______ frames
    -      110.7633  -94.0000   60.0000 69

 15 omega   96.00  178.00   1.0000   12.0000
omega____ theta____ kappa____ phi______ frames
    -      110.7633   81.0000  110.0000 82
;
_diffrn_measurement_device 'kappa diffractometer'
_diffrn_measurement_device_type 'SuperNova, Dual, Cu at zero, Atlas'
_diffrn_measurement_method '\w scans'
_diffrn_orient_matrix_UB_11 0.0180239000
_diffrn_orient_matrix_UB_12 0.1619256000
_diffrn_orient_matrix_UB_13 -0.0703678000
_diffrn_orient_matrix_UB_21 0.0230136000
_diffrn_orient_matrix_UB_22 0.1896492000
_diffrn_orient_matrix_UB_23 0.0601024000
_diffrn_orient_matrix_UB_31 0.0501912000
_diffrn_orient_matrix_UB_32 -0.1453086000
_diffrn_orient_matrix_UB_33 0.0001438000
_diffrn_radiation_monochromator mirror
_diffrn_radiation_probe x-ray
_diffrn_radiation_type CuK\a
_diffrn_radiation_wavelength 1.54184
_diffrn_reflns_av_R_equivalents 0.0288
_diffrn_reflns_av_unetI/netI 0.0400
_diffrn_reflns_limit_h_max 31
_diffrn_reflns_limit_h_min -17
_diffrn_reflns_limit_k_max 6
_diffrn_reflns_limit_k_min -6
_diffrn_reflns_limit_l_max 19
_diffrn_reflns_limit_l_min -19
_diffrn_reflns_number 6545
_diffrn_reflns_theta_full 66.50
_diffrn_reflns_theta_max 67.46
_diffrn_reflns_theta_min 4.22
_diffrn_source 'sealed X-ray tube'
_diffrn_source_current 0.80
_diffrn_source_power 0.040
_diffrn_source_target Cu
_diffrn_source_type 'SuperNova (Cu) X-ray Source'
_diffrn_source_voltage 50
_exptl_absorpt_coefficient_mu 0.694
_exptl_absorpt_correction_T_max 1.00000
_exptl_absorpt_correction_T_min 0.77214
_exptl_absorpt_correction_type multi-scan
_exptl_absorpt_process_details
;
CrysAlisPro, Agilent Technologies,
Version 1.171.37.35 (release 13-08-2014 CrysAlis171 .NET)
(compiled Aug 13 2014,18:06:01)
Empirical absorption correction using spherical harmonics,
 implemented in SCALE3 ABSPACK scaling algorithm.
;
_exptl_crystal_colour colourless
_exptl_crystal_density_diffrn 1.193
_exptl_crystal_density_method 'not measured'
_exptl_crystal_description needle
_exptl_crystal_F_000 920
_exptl_crystal_recrystallization_method 'Vapour Deposition'
_exptl_crystal_size_max 0.20
_exptl_crystal_size_mid 0.03
_exptl_crystal_size_min 0.02
_refine_diff_density_max 0.172
_refine_diff_density_min -0.191
_refine_diff_density_rms 0.030
_refine_ls_abs_structure_details 'Flack H D (1983), Acta Cryst. A39, 876-881'
_refine_ls_abs_structure_Flack 0.09(19)
_refine_ls_extinction_method none
_refine_ls_goodness_of_fit_ref 1.004
_refine_ls_hydrogen_treatment constr
_refine_ls_matrix_type full
_refine_ls_number_parameters 267
_refine_ls_number_reflns 4164
_refine_ls_number_restraints 1
_refine_ls_restrained_S_all 1.004
_refine_ls_R_factor_all 0.0447
_refine_ls_R_factor_gt 0.0393
_refine_ls_shift/su_max 0.001
_refine_ls_shift/su_mean 0.000
_refine_ls_structure_factor_coef Fsqd
_refine_ls_weighting_details 'calc w=1/[\s^2^(Fo^2^)+(0.0540P)^2^+0.3891P] where P=(Fo^2^+2Fc^2^)/3'
_refine_ls_weighting_scheme calc
_refine_ls_wR_factor_gt 0.1000
_refine_ls_wR_factor_ref 0.1043
_reflns_number_gt 3759
_reflns_number_total 4164
_reflns_threshold_expression >2sigma(I)
_cod_data_source_file c5ra08559d2.cif
_cod_data_source_block zjun3cult
_cod_depositor_comments
;
The following automatic conversions were performed:

'_symmetry_cell_setting' value 'Monoclinic' changed to 'monoclinic'
according to
/usr/data/users/saulius/crontab/automatic-downloads/rss-feeds/RSC/lib/dictionaries/cif_core.dic
dictionary named 'cif_core.dic' version 2.4.2 from 2011-04-26.

Automatic conversion script
Id: cif_fix_values 3271 2015-04-21 07:52:19Z andrius 
;
_cod_original_cell_volume 2357.42(12)
_cod_original_sg_symbol_H-M C2
_cod_database_code 7220782
_reflns_odcompleteness_completeness 99.88
_reflns_odcompleteness_iscentric 1
_reflns_odcompleteness_theta 68.13
_olex2_refinement_description
;
1. Fixed Uiso
 At 1.2 times of:
  All C(H) groups, All C(H,H) groups
 At 1.5 times of:
  All C(H,H,H) groups, All O(H) groups, All O(H,H) groups
2. Others
 Fixed Sof: O1(0.75) O1A(0.25) O2(0.75) O2A(0.25) O4(0.75) H4(0.75) O4A(0.25)
 H4A(0.25) O5(0.75) H5(0.75) O5A(0.25) H5A(0.25) H6A(0.25) H6B(0.75) H7B(0.75)
 H7A(0.25) C1(0.75) C1A(0.25) C2(0.75) H2(0.75) C2A(0.25) H2A(0.25) C3(0.75)
 H3(0.75) C3A(0.25) H3A(0.25) C4(0.75) H4B(0.75) C4A(0.25) H4AA(0.25) C5(0.75)
 H5B(0.75) C5A(0.25) H5AA(0.25) H6AA(0.75) H6BB(0.25) H13(0.75) H13A(0.25)
3.a Riding coordinates:
 O6(H6A,H6B), O7(H7B,H7A)
3.b Ternary CH refined with riding coordinates:
 C4(H4B), C4A(H4AA), C5(H5B), C5A(H5AA), C6(H6AA), C6(H6BB), C7(H7), C13(H13),
 C13(H13A)
3.c Secondary CH2 refined with riding coordinates:
 C8(H8A,H8B), C9(H9A,H9B), C10(H10A,H10B), C11(H11A,H11B), C12(H12A,H12B),
 C14(H14A,H14B), C15(H15A,H15B), C16(H16A,H16B), C17(H17A,H17B)
3.d Aromatic/amide H refined with riding coordinates:
 C2(H2), C2A(H2A), C3(H3), C3A(H3A), C2S(H2S), C3S(H3S), C4S(H4S), C5S(H5S),
 C6S(H6S)
3.e Idealised Me refined as rotating group:
 C18(H18A,H18B,H18C)
3.f Idealised tetrahedral OH refined as rotating group:
 O4(H4), O4A(H4A), O5(H5), O5A(H5A)
;
_olex2_date_sample_data_collection 2014-12-10
_olex2_submission_special_instructions 'No special instructions were received'

loop_
_space_group_symop_id
_space_group_symop_operation_xyz
1 'x, y, z'
2 '-x, y, -z'
3 'x+1/2, y+1/2, z'
4 '-x+1/2, y+1/2, -z'

loop_
_atom_site_label
_atom_site_type_symbol
_atom_site_fract_x
_atom_site_fract_y
_atom_site_fract_z
_atom_site_U_iso_or_equiv
_atom_site_adp_type
_atom_site_occupancy
_atom_site_calc_flag
_atom_site_disorder_assembly
_atom_site_disorder_group
_atom_site_refinement_flags_posn
O1 O 0.20925(8) 0.0846(4) 0.19991(12) 0.0366(5) Uiso 0.75 d A 1 .
O1A O 0.1935(2) 0.0201(13) 0.2046(4) 0.0378(14) Uiso 0.25 d A 2 .
O2 O 0.20430(10) -0.3160(6) 0.24290(16) 0.0480(6) Uiso 0.75 d A 1 .
O2A O 0.2090(3) -0.4004(18) 0.2188(5) 0.061(2) Uiso 0.25 d A 2 .
O4 O 0.14666(10) 0.2884(5) 0.45477(16) 0.0391(8) Uiso 0.75 d A 1 .
H4 H 0.1425 0.3511 0.5004 0.059 Uiso 0.75 calc A 1 GR
O4A O 0.1389(3) 0.3445(14) 0.4535(4) 0.0294(19) Uiso 0.25 d A 2 .
H4A H 0.1100 0.3765 0.4706 0.044 Uiso 0.25 calc A 2 GR
O5 O 0.05908(11) 0.0678(6) 0.52321(18) 0.0322(9) Uiso 0.75 d A 1 .
H5 H 0.0485 0.2086 0.5078 0.048 Uiso 0.75 calc A 1 GR
O5A O 0.0673(3) 0.0675(19) 0.5168(6) 0.036(3) Uiso 0.25 d A 2 .
H5A H 0.0364 0.0319 0.5151 0.054 Uiso 0.25 calc A 2 GR
O6 O 0.00770(5) -0.1433(2) 0.38065(8) 0.0339(3) Uani 1 d . . .
H6A H 0.0123 -0.2858 0.4024 0.051 Uiso 0.25 d B 1 R
H6B H -0.0115 -0.0592 0.4106 0.051 Uiso 0.75 d B 2 R
O7 O 0.02042(5) 0.3733(2) 0.41087(8) 0.0371(3) Uani 1 d . . .
H7B H 0.0034 0.4950 0.3915 0.056 Uiso 0.75 d C 2 R
H7A H 0.0001 0.2709 0.4321 0.056 Uiso 0.25 d C 1 R
C1 C 0.20107(10) -0.0941(7) 0.25501(17) 0.0332(6) Uiso 0.75 d A 1 .
C1A C 0.1963(4) -0.209(3) 0.2476(6) 0.044(2) Uiso 0.25 d A 2 .
C2 C 0.18555(9) 0.0295(5) 0.32973(15) 0.0313(5) Uiso 0.75 d A 1 .
H2 H 0.1905 0.2049 0.3355 0.038 Uiso 0.75 calc A 1 R
C2A C 0.1806(3) -0.1682(15) 0.3313(4) 0.0341(16) Uiso 0.25 d A 2 .
H2A H 0.1821 -0.3058 0.3674 0.041 Uiso 0.25 calc A 2 R
C3 C 0.16496(8) -0.0971(5) 0.38903(14) 0.0310(5) Uiso 0.75 d A 1 .
H3 H 0.1664 -0.2748 0.3875 0.037 Uiso 0.75 calc A 1 R
C3A C 0.1644(3) 0.0505(14) 0.3584(4) 0.0292(14) Uiso 0.25 d A 2 .
H3A H 0.1657 0.1916 0.3238 0.035 Uiso 0.25 calc A 2 R
C4 C 0.13954(11) 0.0246(6) 0.4586(2) 0.0345(8) Uiso 0.75 d A 1 .
H4B H 0.1561 -0.0378 0.5093 0.041 Uiso 0.75 calc A 1 R
C4A C 0.1437(3) 0.087(2) 0.4424(6) 0.035(2) Uiso 0.25 d A 2 .
H4AA H 0.1671 0.0131 0.4840 0.042 Uiso 0.25 calc A 2 R
C5 C 0.08356(13) -0.0544(7) 0.4586(2) 0.0304(10) Uiso 0.75 d A 1 .
H5B H 0.0829 -0.2380 0.4706 0.036 Uiso 0.75 calc A 1 R
C5A C 0.0910(5) -0.031(2) 0.4467(7) 0.037(3) Uiso 0.25 d A 2 .
H5AA H 0.0965 -0.2132 0.4574 0.045 Uiso 0.25 calc A 2 R
C6 C 0.05514(7) -0.0174(4) 0.37644(12) 0.0345(4) Uani 1 d . . .
H6AA H 0.0752 -0.1049 0.3347 0.041 Uiso 0.75 calc A 1 R
H6BB H 0.0731 -0.1017 0.3317 0.041 Uiso 0.25 calc A 2 R
C7 C 0.04736(7) 0.2506(4) 0.34842(12) 0.0357(4) Uani 1 d A . .
H7 H 0.0810 0.3329 0.3426 0.043 Uiso 1 calc . . R
C8 C 0.01772(8) 0.2678(4) 0.26840(12) 0.0401(4) Uani 1 d . . .
H8A H -0.0170 0.2068 0.2770 0.048 Uiso 1 calc A . R
H8B H 0.0153 0.4464 0.2528 0.048 Uiso 1 calc . . R
C9 C 0.03965(8) 0.1221(4) 0.19856(12) 0.0422(5) Uani 1 d A . .
H9A H 0.0154 0.1297 0.1526 0.051 Uiso 1 calc . . R
H9B H 0.0430 -0.0558 0.2146 0.051 Uiso 1 calc . . R
C10 C 0.09085(8) 0.2148(4) 0.17056(13) 0.0426(5) Uani 1 d . . .
H10A H 0.0873 0.3890 0.1508 0.051 Uiso 1 calc A . R
H10B H 0.1149 0.2163 0.2168 0.051 Uiso 1 calc . . R
C11 C 0.11218(8) 0.0524(5) 0.10414(12) 0.0475(5) Uani 1 d A . .
H11A H 0.0880 0.0528 0.0580 0.057 Uiso 1 calc . . R
H11B H 0.1149 -0.1221 0.1239 0.057 Uiso 1 calc . . R
C12 C 0.16404(8) 0.1346(5) 0.07446(13) 0.0477(5) Uani 1 d . . .
H12A H 0.1656 0.0970 0.0164 0.057 Uiso 1 calc A . R
H12B H 0.1668 0.3186 0.0807 0.057 Uiso 1 calc . . R
C13 C 0.20921(9) 0.0149(4) 0.11625(12) 0.0444(5) Uani 1 d A . .
H13 H 0.2081 -0.1714 0.1102 0.053 Uiso 0.75 calc D 1 R
H13A H 0.2086 -0.1654 0.1000 0.053 Uiso 0.25 calc D 2 R
C14 C 0.25930(8) 0.1183(5) 0.08779(14) 0.0480(5) Uani 1 d . . .
H14A H 0.2594 0.1103 0.0284 0.058 Uiso 1 calc A . R
H14B H 0.2616 0.2970 0.1033 0.058 Uiso 1 calc . . R
C15 C 0.30580(9) -0.0165(4) 0.12045(13) 0.0471(5) Uani 1 d A . .
H15A H 0.3044 -0.1946 0.1039 0.056 Uiso 1 calc . . R
H15B H 0.3060 -0.0105 0.1798 0.056 Uiso 1 calc . . R
C16 C 0.35426(9) 0.1006(5) 0.09038(14) 0.0491(5) Uani 1 d . . .
H16A H 0.3517 0.1131 0.0312 0.059 Uiso 1 calc A . R
H16B H 0.3569 0.2731 0.1119 0.059 Uiso 1 calc . . R
C17 C 0.40222(9) -0.0393(5) 0.11279(15) 0.0533(6) Uani 1 d A . .
H17A H 0.4004 -0.2108 0.0902 0.064 Uiso 1 calc . . R
H17B H 0.4051 -0.0538 0.1720 0.064 Uiso 1 calc . . R
C18 C 0.44904(10) 0.0929(7) 0.08156(19) 0.0731(8) Uani 1 d . . .
H18A H 0.4470 0.1009 0.0228 0.110 Uiso 1 calc A . GR
H18B H 0.4793 -0.0006 0.0983 0.110 Uiso 1 calc . . GR
H18C H 0.4508 0.2631 0.1035 0.110 Uiso 1 calc . . GR
N1S N 0.14994(7) 0.5304(4) 0.60372(11) 0.0453(4) Uani 1 d . . .
C2S C 0.10922(8) 0.6056(5) 0.64122(13) 0.0454(5) Uani 1 d . . .
H2S H 0.0783 0.5217 0.6300 0.054 Uiso 1 calc . . R
C3S C 0.10941(10) 0.8003(5) 0.69601(14) 0.0566(6) Uani 1 d . . .
H3S H 0.0792 0.8487 0.7215 0.068 Uiso 1 calc . . R
C4S C 0.15387(11) 0.9221(5) 0.71281(15) 0.0593(7) Uani 1 d . . .
H4S H 0.1550 1.0580 0.7496 0.071 Uiso 1 calc . . R
C5S C 0.19665(10) 0.8448(5) 0.67575(16) 0.0610(7) Uani 1 d . . .
H5S H 0.2281 0.9244 0.6870 0.073 Uiso 1 calc . . R
C6S C 0.19343(9) 0.6484(5) 0.62140(14) 0.0540(6) Uani 1 d . . .
H6S H 0.2232 0.5953 0.5957 0.065 Uiso 1 calc . . R

loop_
_atom_site_aniso_label
_atom_site_aniso_U_11
_atom_site_aniso_U_22
_atom_site_aniso_U_33
_atom_site_aniso_U_23
_atom_site_aniso_U_13
_atom_site_aniso_U_12
O6 0.0357(6) 0.0290(6) 0.0368(7) -0.0006(5) -0.0035(5) -0.0012(5)
O7 0.0474(8) 0.0297(6) 0.0340(7) 0.0001(6) -0.0001(6) 0.0005(6)
C6 0.0325(9) 0.0343(10) 0.0367(10) -0.0047(8) -0.0010(8) -0.0034(8)
C7 0.0382(10) 0.0362(10) 0.0326(10) -0.0034(8) 0.0015(8) -0.0059(8)
C8 0.0479(11) 0.0372(10) 0.0349(10) 0.0033(8) -0.0053(8) -0.0077(9)
C9 0.0532(12) 0.0401(10) 0.0330(10) -0.0005(9) -0.0062(9) -0.0099(9)
C10 0.0544(12) 0.0380(10) 0.0352(10) 0.0006(9) -0.0038(9) -0.0081(9)
C11 0.0596(13) 0.0497(12) 0.0330(10) -0.0020(10) -0.0026(9) -0.0107(11)
C12 0.0570(13) 0.0532(13) 0.0327(11) 0.0064(10) -0.0033(9) -0.0044(11)
C13 0.0591(13) 0.0424(11) 0.0316(10) -0.0004(9) -0.0013(9) -0.0008(10)
C14 0.0571(13) 0.0405(11) 0.0463(12) 0.0009(10) -0.0043(10) -0.0015(10)
C15 0.0599(13) 0.0429(11) 0.0381(11) -0.0029(9) -0.0062(9) 0.0025(10)
C16 0.0600(13) 0.0462(12) 0.0408(12) -0.0015(10) -0.0084(9) 0.0001(11)
C17 0.0557(14) 0.0565(14) 0.0472(13) 0.0020(11) -0.0109(11) -0.0004(11)
C18 0.0555(14) 0.085(2) 0.0780(19) 0.0223(17) -0.0108(13) -0.0003(15)
N1S 0.0471(10) 0.0498(10) 0.0384(9) -0.0013(9) -0.0104(7) 0.0008(8)
C2S 0.0454(11) 0.0523(12) 0.0380(11) 0.0060(9) -0.0085(9) 0.0018(10)
C3S 0.0656(15) 0.0629(15) 0.0409(12) -0.0009(12) -0.0114(11) 0.0220(13)
C4S 0.0901(19) 0.0476(13) 0.0392(12) -0.0070(11) -0.0191(12) 0.0134(13)
C5S 0.0669(15) 0.0611(15) 0.0538(14) 0.0014(13) -0.0269(12) -0.0154(13)
C6S 0.0463(12) 0.0703(16) 0.0448(13) -0.0033(12) -0.0101(9) -0.0014(11)

loop_
_atom_type_symbol
_atom_type_description
_atom_type_scat_dispersion_real
_atom_type_scat_dispersion_imag
_atom_type_scat_source
C C 0.0181 0.0091 'International Tables Vol C Tables 4.2.6.8 and 6.1.1.4'
H H 0.0000 0.0000 'International Tables Vol C Tables 4.2.6.8 and 6.1.1.4'
N N 0.0311 0.0180 'International Tables Vol C Tables 4.2.6.8 and 6.1.1.4'
O O 0.0492 0.0322 'International Tables Vol C Tables 4.2.6.8 and 6.1.1.4'

loop_
_geom_angle_atom_site_label_1
_geom_angle_atom_site_label_2
_geom_angle_atom_site_label_3
_geom_angle
C1 O1 C13 118.7(2)
C1A O1A C13 117.1(7)
O1 C1 C2 108.1(3)
O2 C1 O1 124.7(3)
O2 C1 C2 127.1(3)
O1A C1A C2A 109.7(11)
O2A C1A O1A 123.7(9)
O2A C1A C2A 126.7(12)
C3 C2 C1 121.9(2)
C3A C2A C1A 123.4(9)
C2 C3 C4 123.7(3)
C2A C3A C4A 123.4(8)
O4 C4 C3 109.4(3)
O4 C4 C5 113.5(3)
C3 C4 C5 109.3(2)
O4A C4A C3A 106.5(8)
O4A C4A C5A 108.1(8)
C3A C4A C5A 109.6(7)
O5 C5 C4 109.2(3)
O5 C5 C6 112.7(3)
C4 C5 C6 114.2(3)
O5A C5A C4A 107.6(9)
O5A C5A C6 109.7(9)
C6 C5A C4A 120.5(9)
O6 C6 C5 107.8(2)
O6 C6 C5A 119.0(5)
O6 C6 C7 110.15(15)
C5A C6 C5 11.3(5)
C5A C6 C7 111.5(5)
C7 C6 C5 116.67(19)
O7 C7 C6 105.90(16)
O7 C7 C8 110.46(16)
C6 C7 C8 112.76(16)
C9 C8 C7 115.84(18)
C8 C9 C10 115.11(17)
C11 C10 C9 112.59(17)
C10 C11 C12 114.88(19)
C13 C12 C11 115.86(19)
O1 C13 O1A 20.9(2)
O1 C13 C12 108.62(18)
O1 C13 C14 103.03(19)
C12 C13 O1A 101.8(3)
C12 C13 C14 112.97(19)
C14 C13 O1A 123.2(3)
C15 C14 C13 115.1(2)
C14 C15 C16 111.84(19)
C17 C16 C15 115.2(2)
C16 C17 C18 111.8(2)
C2S N1S C6S 117.5(2)
N1S C2S C3S 123.3(2)
C4S C3S C2S 118.8(2)
C5S C4S C3S 118.9(2)
C4S C5S C6S 118.9(2)
N1S C6S C5S 122.6(2)

loop_
_geom_bond_atom_site_label_1
_geom_bond_atom_site_label_2
_geom_bond_distance
O1 C1 1.345(4)
O1 C13 1.443(3)
O1A C1A 1.417(16)
O1A C13 1.539(6)
O2 C1 1.205(4)
O2A C1A 1.181(19)
O4 C4 1.422(4)
O4A C4A 1.393(13)
O5 C5 1.427(5)
O5A C5A 1.437(15)
O6 C6 1.429(2)
O7 C7 1.433(2)
C1 C2 1.476(4)
C1A C2A 1.481(13)
C2 C3 1.325(4)
C2A C3A 1.327(11)
C3 C4 1.502(4)
C3A C4A 1.526(12)
C4 C5 1.543(5)
C4A C5A 1.538(16)
C5 C6 1.561(4)
C5A C6 1.493(12)
C6 C7 1.517(3)
C7 C8 1.535(3)
C8 C9 1.525(3)
C9 C10 1.527(3)
C10 C11 1.525(3)
C11 C12 1.536(3)
C12 C13 1.513(3)
C13 C14 1.524(3)
C14 C15 1.518(3)
C15 C16 1.523(3)
C16 C17 1.514(3)
C17 C18 1.529(4)
N1S C2S 1.322(3)
N1S C6S 1.341(3)
C2S C3S 1.383(4)
C3S C4S 1.369(4)
C4S C5S 1.367(4)
C5S C6S 1.387(4)

loop_
_geom_hbond_atom_site_label_D
_geom_hbond_atom_site_label_H
_geom_hbond_atom_site_label_A
_geom_hbond_distance_DH
_geom_hbond_distance_HA
_geom_hbond_distance_DA
_geom_hbond_angle_DHA
_geom_hbond_site_symmetry_A
O4 H4 N1S 0.84 1.98 2.798(3) 165.6 .
O4A H4A O5A 0.84 2.15 2.643(11) 117.1 .
O5 H5 O7 0.84 1.97 2.670(4) 140.0 .
O5A H5A O6 0.84 2.31 2.880(10) 125.1 2_556
O6 H6A O7 0.85 1.84 2.6492(18) 159.2 1_545
O6 H6B O5A 0.85 2.05 2.880(10) 166.6 2_556
O7 H7B O6 0.85 1.94 2.6492(18) 139.8 1_565
O7 H7A O5 0.85 2.06 2.900(3) 169.6 2_556

loop_
_geom_torsion_atom_site_label_1
_geom_torsion_atom_site_label_2
_geom_torsion_atom_site_label_3
_geom_torsion_atom_site_label_4
_geom_torsion
O1 C1 C2 C3 165.7(2)
O1 C13 C14 C15 69.9(2)
O1A C1A C2A C3A 2.7(12)
O1A C13 C14 C15 64.1(4)
O2 C1 C2 C3 -11.6(5)
O2A C1A C2A C3A -176.5(9)
O4 C4 C5 O5 -55.8(4)
O4 C4 C5 C6 71.4(3)
O4A C4A C5A O5A -48.0(11)
O4A C4A C5A C6 78.7(11)
O5 C5 C6 O6 -66.1(3)
O5 C5 C6 C5A 124(3)
O5 C5 C6 C7 58.3(4)
O5A C5A C6 O6 -58.3(10)
O5A C5A C6 C5 -48(2)
O5A C5A C6 C7 71.5(9)
O6 C6 C7 O7 65.91(18)
O6 C6 C7 C8 -55.0(2)
O7 C7 C8 C9 -174.13(16)
C1 O1 C13 O1A 38.9(7)
C1 O1 C13 C12 112.8(2)
C1 O1 C13 C14 -127.1(2)
C1 C2 C3 C4 -167.6(2)
C1A O1A C13 O1 -120.6(11)
C1A O1A C13 C12 127.9(6)
C1A O1A C13 C14 -104.3(7)
C1A C2A C3A C4A 174.4(8)
C2 C3 C4 O4 -6.8(4)
C2 C3 C4 C5 118.0(3)
C2A C3A C4A O4A 170.1(7)
C2A C3A C4A C5A -73.2(10)
C3 C4 C5 O5 -178.1(3)
C3 C4 C5 C6 -51.0(4)
C3A C4A C5A O5A -163.7(9)
C3A C4A C5A C6 -37.0(12)
C4 C5 C6 O6 168.5(2)
C4 C5 C6 C5A -2(3)
C4 C5 C6 C7 -67.0(3)
C4A C5A C6 O6 175.9(7)
C4A C5A C6 C5 -174(4)
C4A C5A C6 C7 -54.2(10)
C5 C6 C7 O7 -57.4(2)
C5 C6 C7 C8 -178.3(2)
C5A C6 C7 O7 -68.4(5)
C5A C6 C7 C8 170.7(5)
C6 C7 C8 C9 -55.8(2)
C7 C8 C9 C10 -65.2(2)
C8 C9 C10 C11 176.55(19)
C9 C10 C11 C12 -179.15(18)
C10 C11 C12 C13 91.8(3)
C11 C12 C13 O1 -62.4(3)
C11 C12 C13 O1A -41.9(4)
C11 C12 C13 C14 -176.03(19)
C12 C13 C14 C15 -173.07(19)
C13 O1 C1 O2 16.8(4)
C13 O1 C1 C2 -160.7(2)
C13 O1A C1A O2A -1.4(13)
C13 O1A C1A C2A 179.3(6)
C13 C14 C15 C16 -179.03(19)
C14 C15 C16 C17 -173.65(19)
C15 C16 C17 C18 -179.0(2)
N1S C2S C3S C4S -0.2(4)
C2S N1S C6S C5S -1.0(3)
C2S C3S C4S C5S -0.9(4)
C3S C4S C5S C6S 1.0(4)
C4S C5S C6S N1S -0.1(4)
C6S N1S C2S C3S 1.1(3)
